data_2236595
loop_
_publ_author_name
'Chantrapromma, Suchada'
'Suwunwong, Thitipone'
'Ruanwas, Pumsak'
'Boonnak, Nawong'
'Fun, Hoong-Kun'

_publ_section_title
;
 5-Amino-3-ethoxy-1,8,8-trimethyl-2-azabicyclo[2.2.2]octa-2,5-diene-4,6-dicarbonitrile
;
_journal_coeditor_code RZ2787
_journal_issue 9
_journal_name_full 'Acta Crystallographica Section E'
_journal_page_first o2606
_journal_page_last o2607
_journal_paper_doi 10.1107/S1600536812032990
_journal_volume 68
_journal_year 2012
_chemical_formula_iupac 'C14 H18 N4 O'
_chemical_formula_moiety 'C14 H18 N4 O'
_chemical_formula_sum 'C14 H18 N4 O'
_chemical_formula_weight 258.32
_chemical_name_systematic 5-Amino-3-ethoxy-1,8,8-trimethyl-2-azabicyclo[2.2.2]octa-2,5-diene-4,6-dicarbonitrile
_space_group_IT_number 2
_symmetry_cell_setting triclinic
_symmetry_space_group_name_Hall '-P 1'
_symmetry_space_group_name_H-M 'P -1'
_atom_sites_solution_hydrogens geom
_atom_sites_solution_primary direct
_atom_sites_solution_secondary difmap
_audit_creation_method SHELXL-97
_cell_angle_alpha 62.9450(10)
_cell_angle_beta 85.3820(10)
_cell_angle_gamma 89.3390(10)
_cell_formula_units_Z 4
_cell_length_a 9.11150(10)
_cell_length_b 12.4407(2)
_cell_length_c 13.4945(2)
_cell_measurement_reflns_used 6248
_cell_measurement_temperature 100(2)
_cell_measurement_theta_max 27.55
_cell_measurement_theta_min 1.75
_cell_volume 1357.29(4)
_computing_cell_refinement 'SAINT (Bruker, 2009)'
_computing_data_collection 'APEX2 (Bruker, 2009)'
_computing_data_reduction 'SAINT (Bruker, 2009)'
_computing_molecular_graphics 'SHELXTL (Sheldrick, 2008)'
_computing_publication_material 'SHELXTL (Sheldrick, 2008) and PLATON (Spek, 2009)'
_computing_structure_refinement 'SHELXTL (Sheldrick, 2008)'
_computing_structure_solution 'SHELXTL (Sheldrick, 2008)'
_diffrn_ambient_temperature 100
_diffrn_measured_fraction_theta_full 0.998
_diffrn_measured_fraction_theta_max 0.998
_diffrn_measurement_device_type 'Bruker APEXII CCD area-detector'
_diffrn_measurement_method '\f and \w scans'
_diffrn_radiation_monochromator graphite
_diffrn_radiation_source 'sealed tube'
_diffrn_radiation_type MoK\a
_diffrn_radiation_wavelength 0.71073
_diffrn_reflns_av_R_equivalents 0.0411
_diffrn_reflns_av_sigmaI/netI 0.0397
_diffrn_reflns_limit_h_max 11
_diffrn_reflns_limit_h_min -11
_diffrn_reflns_limit_k_max 16
_diffrn_reflns_limit_k_min -16
_diffrn_reflns_limit_l_max 17
_diffrn_reflns_limit_l_min -16
_diffrn_reflns_number 23432
_diffrn_reflns_theta_full 27.55
_diffrn_reflns_theta_max 27.55
_diffrn_reflns_theta_min 1.70
_diffrn_standards_number 0
_exptl_absorpt_coefficient_mu 0.083
_exptl_absorpt_correction_T_max 0.9926
_exptl_absorpt_correction_T_min 0.9699
_exptl_absorpt_correction_type multi-scan
_exptl_absorpt_process_details '(SADABS; Bruker, 2009)'
_exptl_crystal_colour Colourles
_exptl_crystal_density_diffrn 1.264
_exptl_crystal_density_method 'not measured'
_exptl_crystal_description Block
_exptl_crystal_F_000 552
_exptl_crystal_size_max 0.37
_exptl_crystal_size_mid 0.15
_exptl_crystal_size_min 0.09
_refine_diff_density_max 0.391
_refine_diff_density_min -0.256
_refine_ls_extinction_method none
_refine_ls_goodness_of_fit_ref 1.048
_refine_ls_hydrogen_treatment mixed
_refine_ls_matrix_type full
_refine_ls_number_parameters 367
_refine_ls_number_reflns 6248
_refine_ls_number_restraints 0
_refine_ls_restrained_S_all 1.048
_refine_ls_R_factor_all 0.0627
_refine_ls_R_factor_gt 0.0474
_refine_ls_shift/su_max 0.000
_refine_ls_shift/su_mean 0.000
_refine_ls_structure_factor_coef Fsqd
_refine_ls_weighting_details 'calc w=1/[\s^2^(Fo^2^)+(0.0415P)^2^+0.6407P] where P=(Fo^2^+2Fc^2^)/3'
_refine_ls_weighting_scheme calc
_refine_ls_wR_factor_gt 0.1010
_refine_ls_wR_factor_ref 0.1088
_reflns_number_gt 5008
_reflns_number_total 6248
_reflns_threshold_expression I>2\s(I)
_cod_data_source_file rz2787.cif
_cod_data_source_block I
_cod_original_cell_volume 1357.30(4)
_cod_database_code 2236595
_cod_database_fobs_code 2236595

loop_
_symmetry_equiv_pos_as_xyz
'x, y, z'
'-x, -y, -z'

loop_
_atom_site_type_symbol
_atom_site_label
_atom_site_fract_x
_atom_site_fract_y
_atom_site_fract_z
_atom_site_U_iso_or_equiv
_atom_site_adp_type
_atom_site_calc_flag
_atom_site_refinement_flags
_atom_site_occupancy
_atom_site_symmetry_multiplicity
O O1A 0.51622(11) 0.81541(9) 0.93597(8) 0.0146(2) Uani d . 1 1
N N1A 0.68788(13) 0.88613(11) 0.78197(10) 0.0140(3) Uani d . 1 1
N N2A 0.64063(15) 1.19295(12) 0.82159(11) 0.0161(3) Uani d . 1 1
N N3A 0.31531(14) 1.04786(12) 0.93804(11) 0.0213(3) Uani d . 1 1
N N4A 1.00936(15) 1.21629(13) 0.65912(12) 0.0235(3) Uani d . 1 1
C C1A 0.58254(15) 0.90145(13) 0.84112(12) 0.0131(3) Uani d . 1 1
C C2A 0.51981(15) 1.02696(13) 0.80102(12) 0.0134(3) Uani d . 1 1
C C3A 0.65055(15) 1.11279(13) 0.78038(12) 0.0135(3) Uani d . 1 1
C C4A 0.76098(15) 1.09834(13) 0.71388(12) 0.0144(3) Uani d . 1 1
C C5A 0.72908(16) 1.00115(13) 0.67865(12) 0.0144(3) Uani d . 1 1
C C6A 0.58991(16) 1.03710(14) 0.61325(12) 0.0162(3) Uani d . 1 1
H H6AA 0.5619 0.9721 0.5948 0.019 Uiso calc R 1 1
H H6AB 0.6119 1.1115 0.5423 0.019 Uiso calc R 1 1
C C7A 0.45923(16) 1.05909(14) 0.68268(12) 0.0156(3) Uani d . 1 1
C C8A 0.32783(17) 0.97506(16) 0.70002(14) 0.0235(4) Uani d . 1 1
H H8AA 0.2946 0.9912 0.6274 0.035 Uiso calc R 1 1
H H8AB 0.2473 0.9893 0.7450 0.035 Uiso calc R 1 1
H H8AC 0.3574 0.8909 0.7388 0.035 Uiso calc R 1 1
C C9A 0.41209(18) 1.19086(15) 0.62827(13) 0.0221(3) Uani d . 1 1
H H9AA 0.3778 1.2113 0.5549 0.033 Uiso calc R 1 1
H H9AB 0.4962 1.2439 0.6192 0.033 Uiso calc R 1 1
H H9AC 0.3322 1.2016 0.6758 0.033 Uiso calc R 1 1
C C10A 0.57397(17) 0.69428(13) 0.97043(13) 0.0179(3) Uani d . 1 1
H H10A 0.6771 0.6922 0.9893 0.021 Uiso calc R 1 1
H H10B 0.5719 0.6716 0.9091 0.021 Uiso calc R 1 1
C C11A 0.47834(16) 0.60812(14) 1.07080(13) 0.0180(3) Uani d . 1 1
H H11A 0.5128 0.5258 1.0947 0.027 Uiso calc R 1 1
H H11B 0.3762 0.6123 1.0516 0.027 Uiso calc R 1 1
H H11C 0.4835 0.6300 1.1316 0.027 Uiso calc R 1 1
C C12A 0.40365(16) 1.03563(13) 0.87895(13) 0.0149(3) Uani d . 1 1
C C13A 0.89753(16) 1.16370(13) 0.68368(12) 0.0162(3) Uani d . 1 1
C C14A 0.85776(16) 0.97961(14) 0.61147(13) 0.0185(3) Uani d . 1 1
H H14A 0.9435 0.9561 0.6555 0.028 Uiso calc R 1 1
H H14B 0.8819 1.0539 0.5423 0.028 Uiso calc R 1 1
H H14C 0.8309 0.9150 0.5933 0.028 Uiso calc R 1 1
O O1B 0.00455(11) 0.68930(9) 0.05704(8) 0.0147(2) Uani d . 1 1
N N1B 0.14158(13) 0.61679(11) 0.21120(10) 0.0145(3) Uani d . 1 1
N N2B 0.09705(14) 0.30548(12) 0.17838(11) 0.0157(3) Uani d . 1 1
N N3B -0.19771(14) 0.45877(12) 0.05722(11) 0.0206(3) Uani d . 1 1
N N4B 0.43461(15) 0.28183(13) 0.33393(12) 0.0240(3) Uani d . 1 1
C C1B 0.04928(15) 0.60238(13) 0.15241(12) 0.0135(3) Uani d . 1 1
C C2B -0.02378(15) 0.47844(13) 0.19317(12) 0.0135(3) Uani d . 1 1
C C3B 0.10078(15) 0.38876(13) 0.21586(12) 0.0135(3) Uani d . 1 1
C C4B 0.19768(16) 0.40264(13) 0.28067(12) 0.0145(3) Uani d . 1 1
C C5B 0.15887(16) 0.50179(13) 0.31466(12) 0.0145(3) Uani d . 1 1
C C6B 0.00466(16) 0.46929(14) 0.38005(12) 0.0157(3) Uani d . 1 1
H H6BA 0.0101 0.3944 0.4509 0.019 Uiso calc R 1 1
H H6BB -0.0264 0.5349 0.3987 0.019 Uiso calc R 1 1
C C7B -0.11103(16) 0.45074(14) 0.31062(12) 0.0155(3) Uani d . 1 1
C C8B -0.23621(17) 0.53982(16) 0.29022(14) 0.0224(3) Uani d . 1 1
H H8BA -0.2892 0.5244 0.3618 0.034 Uiso calc R 1 1
H H8BB -0.3044 0.5295 0.2424 0.034 Uiso calc R 1 1
H H8BC -0.1952 0.6226 0.2534 0.034 Uiso calc R 1 1
C C9B -0.17408(17) 0.32157(15) 0.36637(13) 0.0216(3) Uani d . 1 1
H H9BA -0.2243 0.3039 0.4393 0.032 Uiso calc R 1 1
H H9BB -0.0939 0.2653 0.3764 0.032 Uiso calc R 1 1
H H9BC -0.2444 0.3126 0.3192 0.032 Uiso calc R 1 1
C C10B 0.06840(17) 0.80957(13) 0.02335(13) 0.0177(3) Uani d . 1 1
H H10C 0.1761 0.8104 0.0056 0.021 Uiso calc R 1 1
H H10D 0.0505 0.8322 0.0847 0.021 Uiso calc R 1 1
C C11B -0.00375(16) 0.89715(13) -0.07808(13) 0.0179(3) Uani d . 1 1
H H11D 0.0367 0.9787 -0.1024 0.027 Uiso calc R 1 1
H H11E -0.1102 0.8955 -0.0596 0.027 Uiso calc R 1 1
H H11F 0.0152 0.8742 -0.1384 0.027 Uiso calc R 1 1
C C12B -0.12256(16) 0.47068(13) 0.11584(12) 0.0149(3) Uani d . 1 1
C C13B 0.32758(16) 0.33519(14) 0.31065(12) 0.0162(3) Uani d . 1 1
C C14B 0.27220(16) 0.52006(14) 0.38244(13) 0.0179(3) Uani d . 1 1
H H14D 0.3683 0.5408 0.3391 0.027 Uiso calc R 1 1
H H14E 0.2793 0.4455 0.4519 0.027 Uiso calc R 1 1
H H14F 0.2423 0.5857 0.4001 0.027 Uiso calc R 1 1
H H1NA 0.573(2) 1.1790(18) 0.8807(18) 0.035(5) Uiso d . 1 1
H H2NA 0.713(2) 1.2426(18) 0.8112(15) 0.024(5) Uiso d . 1 1
H H1NB 0.172(2) 0.2538(19) 0.1900(17) 0.032(5) Uiso d . 1 1
H H2NB 0.046(2) 0.3204(17) 0.1204(16) 0.024(5) Uiso d . 1 1

loop_
_atom_site_aniso_label
_atom_site_aniso_U_11
_atom_site_aniso_U_22
_atom_site_aniso_U_33
_atom_site_aniso_U_12
_atom_site_aniso_U_13
_atom_site_aniso_U_23
O1A 0.0143(5) 0.0113(5) 0.0163(5) 0.0015(4) 0.0003(4) -0.0050(4)
N1A 0.0134(6) 0.0122(6) 0.0157(6) 0.0012(5) -0.0026(5) -0.0057(5)
N2A 0.0158(6) 0.0149(6) 0.0194(7) -0.0016(5) 0.0001(5) -0.0097(5)
N3A 0.0178(6) 0.0224(7) 0.0240(7) 0.0011(5) -0.0002(6) -0.0111(6)
N4A 0.0165(7) 0.0224(7) 0.0301(8) -0.0005(6) 0.0002(6) -0.0111(6)
C1A 0.0119(6) 0.0128(7) 0.0146(7) 0.0010(5) -0.0043(5) -0.0058(6)
C2A 0.0111(6) 0.0134(7) 0.0155(7) 0.0021(5) -0.0014(5) -0.0065(6)
C3A 0.0132(7) 0.0106(7) 0.0140(7) 0.0030(5) -0.0051(5) -0.0028(6)
C4A 0.0128(7) 0.0130(7) 0.0158(7) 0.0016(5) -0.0026(5) -0.0050(6)
C5A 0.0139(7) 0.0145(7) 0.0141(7) 0.0023(5) -0.0014(5) -0.0057(6)
C6A 0.0160(7) 0.0182(7) 0.0153(7) 0.0017(6) -0.0023(6) -0.0082(6)
C7A 0.0137(7) 0.0186(7) 0.0152(7) 0.0029(6) -0.0042(6) -0.0077(6)
C8A 0.0159(7) 0.0334(9) 0.0247(9) -0.0010(7) -0.0039(6) -0.0160(7)
C9A 0.0204(8) 0.0237(8) 0.0201(8) 0.0096(6) -0.0067(6) -0.0077(7)
C10A 0.0191(7) 0.0116(7) 0.0208(8) 0.0033(6) 0.0003(6) -0.0059(6)
C11A 0.0170(7) 0.0151(7) 0.0194(8) 0.0005(6) -0.0005(6) -0.0058(6)
C12A 0.0132(7) 0.0129(7) 0.0187(7) 0.0010(5) -0.0044(6) -0.0068(6)
C13A 0.0169(7) 0.0148(7) 0.0155(7) 0.0041(6) -0.0026(6) -0.0054(6)
C14A 0.0179(7) 0.0174(8) 0.0192(8) 0.0028(6) 0.0013(6) -0.0081(6)
O1B 0.0157(5) 0.0113(5) 0.0160(5) 0.0008(4) -0.0043(4) -0.0048(4)
N1B 0.0142(6) 0.0141(6) 0.0149(6) 0.0019(5) -0.0019(5) -0.0062(5)
N2B 0.0155(6) 0.0155(6) 0.0184(7) 0.0054(5) -0.0057(5) -0.0091(5)
N3B 0.0175(6) 0.0222(7) 0.0239(7) 0.0031(5) -0.0054(6) -0.0117(6)
N4B 0.0207(7) 0.0266(8) 0.0293(8) 0.0076(6) -0.0099(6) -0.0158(6)
C1B 0.0133(7) 0.0133(7) 0.0140(7) 0.0024(5) -0.0003(5) -0.0065(6)
C2B 0.0122(6) 0.0136(7) 0.0154(7) 0.0024(5) -0.0022(5) -0.0071(6)
C3B 0.0129(7) 0.0114(7) 0.0136(7) 0.0007(5) 0.0004(5) -0.0037(6)
C4B 0.0138(7) 0.0134(7) 0.0144(7) 0.0018(5) -0.0018(5) -0.0048(6)
C5B 0.0149(7) 0.0141(7) 0.0147(7) 0.0012(5) -0.0034(5) -0.0064(6)
C6B 0.0158(7) 0.0182(7) 0.0132(7) 0.0007(6) -0.0012(6) -0.0074(6)
C7B 0.0134(7) 0.0187(7) 0.0145(7) 0.0001(6) -0.0003(6) -0.0078(6)
C8B 0.0172(7) 0.0314(9) 0.0217(8) 0.0076(7) -0.0017(6) -0.0150(7)
C9B 0.0194(8) 0.0230(8) 0.0193(8) -0.0045(6) 0.0007(6) -0.0072(7)
C10B 0.0203(7) 0.0115(7) 0.0208(8) -0.0013(6) -0.0057(6) -0.0063(6)
C11B 0.0169(7) 0.0148(7) 0.0203(8) 0.0012(6) -0.0037(6) -0.0061(6)
C12B 0.0136(7) 0.0132(7) 0.0165(7) 0.0022(5) -0.0001(6) -0.0058(6)
C13B 0.0176(7) 0.0162(7) 0.0155(7) 0.0005(6) -0.0037(6) -0.0075(6)
C14B 0.0178(7) 0.0185(8) 0.0180(8) 0.0010(6) -0.0054(6) -0.0083(6)

loop_
_atom_type_symbol
_atom_type_description
_atom_type_scat_dispersion_real
_atom_type_scat_dispersion_imag
_atom_type_scat_source
C C 0.0033 0.0016 'International Tables Vol C Tables 4.2.6.8 and 6.1.1.4'
H H 0.0000 0.0000 'International Tables Vol C Tables 4.2.6.8 and 6.1.1.4'
N N 0.0061 0.0033 'International Tables Vol C Tables 4.2.6.8 and 6.1.1.4'
O O 0.0106 0.0060 'International Tables Vol C Tables 4.2.6.8 and 6.1.1.4'

loop_
_geom_angle_atom_site_label_1
_geom_angle_atom_site_label_2
_geom_angle_atom_site_label_3
_geom_angle
C1A O1A C10A 114.77(11)
C1A N1A C5A 111.14(12)
C3A N2A H1NA 119.3(13)
C3A N2A H2NA 121.5(12)
H1NA N2A H2NA 115.6(18)
N1A C1A O1A 125.80(13)
N1A C1A C2A 118.51(13)
O1A C1A C2A 115.65(12)
C12A C2A C1A 113.79(12)
C12A C2A C3A 111.62(12)
C1A C2A C3A 106.25(11)
C12A C2A C7A 111.29(11)
C1A C2A C7A 105.59(11)
C3A C2A C7A 107.90(11)
N2A C3A C4A 129.35(14)
N2A C3A C2A 119.54(13)
C4A C3A C2A 110.99(13)
C3A C4A C13A 123.22(14)
C3A C4A C5A 114.30(13)
C13A C4A C5A 122.42(13)
N1A C5A C14A 109.48(12)
N1A C5A C4A 108.12(11)
C14A C5A C4A 113.69(12)
N1A C5A C6A 105.84(11)
C14A C5A C6A 111.55(12)
C4A C5A C6A 107.80(12)
C5A C6A C7A 111.07(12)
C5A C6A H6AA 109.4
C7A C6A H6AA 109.4
C5A C6A H6AB 109.4
C7A C6A H6AB 109.4
H6AA C6A H6AB 108.0
C8A C7A C9A 110.00(13)
C8A C7A C6A 110.68(12)
C9A C7A C6A 112.01(12)
C8A C7A C2A 109.42(12)
C9A C7A C2A 109.39(12)
C6A C7A C2A 105.21(11)
C7A C8A H8AA 109.5
C7A C8A H8AB 109.5
H8AA C8A H8AB 109.5
C7A C8A H8AC 109.5
H8AA C8A H8AC 109.5
H8AB C8A H8AC 109.5
C7A C9A H9AA 109.5
C7A C9A H9AB 109.5
H9AA C9A H9AB 109.5
C7A C9A H9AC 109.5
H9AA C9A H9AC 109.5
H9AB C9A H9AC 109.5
O1A C10A C11A 107.60(11)
O1A C10A H10A 110.2
C11A C10A H10A 110.2
O1A C10A H10B 110.2
C11A C10A H10B 110.2
H10A C10A H10B 108.5
C10A C11A H11A 109.5
C10A C11A H11B 109.5
H11A C11A H11B 109.5
C10A C11A H11C 109.5
H11A C11A H11C 109.5
H11B C11A H11C 109.5
N3A C12A C2A 176.79(15)
N4A C13A C4A 179.54(16)
C5A C14A H14A 109.5
C5A C14A H14B 109.5
H14A C14A H14B 109.5
C5A C14A H14C 109.5
H14A C14A H14C 109.5
H14B C14A H14C 109.5
C1B O1B C10B 114.72(11)
C1B N1B C5B 110.77(12)
C3B N2B H1NB 119.6(13)
C3B N2B H2NB 118.6(12)
H1NB N2B H2NB 116.8(17)
N1B C1B O1B 125.50(13)
N1B C1B C2B 118.90(13)
O1B C1B C2B 115.55(12)
C12B C2B C1B 114.18(12)
C12B C2B C3B 111.54(12)
C1B C2B C3B 106.50(11)
C12B C2B C7B 111.31(11)
C1B C2B C7B 105.00(11)
C3B C2B C7B 107.89(11)
N2B C3B C4B 129.14(14)
N2B C3B C2B 119.52(13)
C4B C3B C2B 111.18(13)
C3B C4B C13B 123.34(14)
C3B C4B C5B 114.15(13)
C13B C4B C5B 122.45(13)
N1B C5B C14B 109.98(12)
N1B C5B C4B 108.41(12)
C14B C5B C4B 113.42(12)
N1B C5B C6B 105.86(11)
C14B C5B C6B 111.21(12)
C4B C5B C6B 107.64(12)
C7B C6B C5B 111.13(12)
C7B C6B H6BA 109.4
C5B C6B H6BA 109.4
C7B C6B H6BB 109.4
C5B C6B H6BB 109.4
H6BA C6B H6BB 108.0
C9B C7B C8B 109.86(12)
C9B C7B C6B 111.77(13)
C8B C7B C6B 111.21(13)
C9B C7B C2B 109.64(12)
C8B C7B C2B 108.93(12)
C6B C7B C2B 105.29(11)
C7B C8B H8BA 109.5
C7B C8B H8BB 109.5
H8BA C8B H8BB 109.5
C7B C8B H8BC 109.5
H8BA C8B H8BC 109.5
H8BB C8B H8BC 109.5
C7B C9B H9BA 109.5
C7B C9B H9BB 109.5
H9BA C9B H9BB 109.5
C7B C9B H9BC 109.5
H9BA C9B H9BC 109.5
H9BB C9B H9BC 109.5
O1B C10B C11B 107.68(12)
O1B C10B H10C 110.2
C11B C10B H10C 110.2
O1B C10B H10D 110.2
C11B C10B H10D 110.2
H10C C10B H10D 108.5
C10B C11B H11D 109.5
C10B C11B H11E 109.5
H11D C11B H11E 109.5
C10B C11B H11F 109.5
H11D C11B H11F 109.5
H11E C11B H11F 109.5
N3B C12B C2B 176.58(15)
N4B C13B C4B 178.95(18)
C5B C14B H14D 109.5
C5B C14B H14E 109.5
H14D C14B H14E 109.5
C5B C14B H14F 109.5
H14D C14B H14F 109.5
H14E C14B H14F 109.5

loop_
_geom_bond_atom_site_label_1
_geom_bond_atom_site_label_2
_geom_bond_distance
O1A C1A 1.3391(17)
O1A C10A 1.4654(17)
N1A C1A 1.2671(18)
N1A C5A 1.4986(18)
N2A C3A 1.3440(19)
N2A H1NA 0.92(2)
N2A H2NA 0.87(2)
N3A C12A 1.145(2)
N4A C13A 1.158(2)
C1A C2A 1.5226(19)
C2A C12A 1.469(2)
C2A C3A 1.530(2)
C2A C7A 1.603(2)
C3A C4A 1.359(2)
C4A C13A 1.420(2)
C4A C5A 1.525(2)
C5A C14A 1.5202(19)
C5A C6A 1.548(2)
C6A C7A 1.554(2)
C6A H6AA 0.9900
C6A H6AB 0.9900
C7A C8A 1.531(2)
C7A C9A 1.533(2)
C8A H8AA 0.9800
C8A H8AB 0.9800
C8A H8AC 0.9800
C9A H9AA 0.9800
C9A H9AB 0.9800
C9A H9AC 0.9800
C10A C11A 1.501(2)
C10A H10A 0.9900
C10A H10B 0.9900
C11A H11A 0.9800
C11A H11B 0.9800
C11A H11C 0.9800
C14A H14A 0.9800
C14A H14B 0.9800
C14A H14C 0.9800
O1B C1B 1.3417(17)
O1B C10B 1.4638(17)
N1B C1B 1.2684(19)
N1B C5B 1.4947(18)
N2B C3B 1.3456(19)
N2B H1NB 0.91(2)
N2B H2NB 0.89(2)
N3B C12B 1.146(2)
N4B C13B 1.155(2)
C1B C2B 1.522(2)
C2B C12B 1.467(2)
C2B C3B 1.5305(19)
C2B C7B 1.6029(19)
C3B C4B 1.356(2)
C4B C13B 1.419(2)
C4B C5B 1.528(2)
C5B C14B 1.517(2)
C5B C6B 1.551(2)
C6B C7B 1.550(2)
C6B H6BA 0.9900
C6B H6BB 0.9900
C7B C9B 1.526(2)
C7B C8B 1.533(2)
C8B H8BA 0.9800
C8B H8BB 0.9800
C8B H8BC 0.9800
C9B H9BA 0.9800
C9B H9BB 0.9800
C9B H9BC 0.9800
C10B C11B 1.505(2)
C10B H10C 0.9900
C10B H10D 0.9900
C11B H11D 0.9800
C11B H11E 0.9800
C11B H11F 0.9800
C14B H14D 0.9800
C14B H14E 0.9800
C14B H14F 0.9800

loop_
_geom_hbond_atom_site_label_D
_geom_hbond_atom_site_label_H
_geom_hbond_atom_site_label_A
_geom_hbond_site_symmetry_A
_geom_hbond_distance_DH
_geom_hbond_distance_HA
_geom_hbond_distance_DA
_geom_hbond_angle_DHA
_geom_hbond_publ_flag
N2A H1NA O1A 2_677 0.92(2) 2.57(2) 3.4202(17) 153.7(17) y
N2A H2NA N1B 2_676 0.87(2) 2.10(2) 2.958(2) 170(2) y
N2B H1NB N1A 2_666 0.91(2) 2.06(2) 2.951(2) 169(2) y
N2B H2NB O1B 2_565 0.887(19) 2.53(2) 3.3524(17) 154.4(18) y

loop_
_geom_torsion_atom_site_label_1
_geom_torsion_atom_site_label_2
_geom_torsion_atom_site_label_3
_geom_torsion_atom_site_label_4
_geom_torsion
C5A N1A C1A O1A 177.02(13)
C5A N1A C1A C2A -0.75(18)
C10A O1A C1A N1A -0.4(2)
C10A O1A C1A C2A 177.40(12)
N1A C1A C2A C12A -176.91(13)
O1A C1A C2A C12A 5.09(18)
N1A C1A C2A C3A -53.69(17)
O1A C1A C2A C3A 128.31(13)
N1A C1A C2A C7A 60.75(16)
O1A C1A C2A C7A -117.25(13)
C12A C2A C3A N2A -7.51(19)
C1A C2A C3A N2A -132.08(13)
C7A C2A C3A N2A 115.07(14)
C12A C2A C3A C4A 176.11(12)
C1A C2A C3A C4A 51.54(16)
C7A C2A C3A C4A -61.31(15)
N2A C3A C4A C13A 6.0(2)
C2A C3A C4A C13A -178.06(13)
N2A C3A C4A C5A -176.84(14)
C2A C3A C4A C5A -0.91(17)
C1A N1A C5A C14A 178.74(13)
C1A N1A C5A C4A 54.39(15)
C1A N1A C5A C6A -60.89(15)
C3A C4A C5A N1A -53.95(16)
C13A C4A C5A N1A 123.23(14)
C3A C4A C5A C14A -175.75(13)
C13A C4A C5A C14A 1.4(2)
C3A C4A C5A C6A 60.05(16)
C13A C4A C5A C6A -122.77(14)
N1A C5A C6A C7A 61.10(15)
C14A C5A C6A C7A -179.90(12)
C4A C5A C6A C7A -54.41(15)
C5A C6A C7A C8A -121.52(14)
C5A C6A C7A C9A 115.33(14)
C5A C6A C7A C2A -3.42(16)
C12A C2A C7A C8A -57.10(16)
C1A C2A C7A C8A 66.83(14)
C3A C2A C7A C8A -179.88(12)
C12A C2A C7A C9A 63.47(15)
C1A C2A C7A C9A -172.60(12)
C3A C2A C7A C9A -59.31(14)
C12A C2A C7A C6A -176.04(12)
C1A C2A C7A C6A -52.11(14)
C3A C2A C7A C6A 61.18(14)
C1A O1A C10A C11A -174.53(12)
C5B N1B C1B O1B 177.00(12)
C5B N1B C1B C2B -0.39(17)
C10B O1B C1B N1B -1.5(2)
C10B O1B C1B C2B 175.93(11)
N1B C1B C2B C12B -176.98(12)
O1B C1B C2B C12B 5.38(17)
N1B C1B C2B C3B -53.43(16)
O1B C1B C2B C3B 128.93(13)
N1B C1B C2B C7B 60.84(16)
O1B C1B C2B C7B -116.80(13)
C12B C2B C3B N2B -8.73(18)
C1B C2B C3B N2B -133.91(13)
C7B C2B C3B N2B 113.81(14)
C12B C2B C3B C4B 175.44(13)
C1B C2B C3B C4B 50.26(15)
C7B C2B C3B C4B -62.02(15)
N2B C3B C4B C13B 7.6(2)
C2B C3B C4B C13B -177.03(13)
N2B C3B C4B C5B -175.05(14)
C2B C3B C4B C5B 0.27(17)
C1B N1B C5B C14B 178.68(12)
C1B N1B C5B C4B 54.17(15)
C1B N1B C5B C6B -61.09(15)
C3B C4B C5B N1B -54.80(16)
C13B C4B C5B N1B 122.53(14)
C3B C4B C5B C14B -177.24(13)
C13B C4B C5B C14B 0.1(2)
C3B C4B C5B C6B 59.29(16)
C13B C4B C5B C6B -123.38(14)
N1B C5B C6B C7B 60.54(15)
C14B C5B C6B C7B 179.96(12)
C4B C5B C6B C7B -55.24(15)
C5B C6B C7B C9B 116.77(13)
C5B C6B C7B C8B -120.04(13)
C5B C6B C7B C2B -2.20(16)
C12B C2B C7B C9B 62.71(15)
C1B C2B C7B C9B -173.27(12)
C3B C2B C7B C9B -59.97(15)
C12B C2B C7B C8B -57.54(16)
C1B C2B C7B C8B 66.48(14)
C3B C2B C7B C8B 179.78(12)
C12B C2B C7B C6B -176.91(12)
C1B C2B C7B C6B -52.88(14)
C3B C2B C7B C6B 60.41(14)
C1B O1B C10B C11B -174.73(12)
